data_7158423
loop_
_publ_author_name
'Jagdev, Kesar'
'Tanini, Damiano'
'Lownes, Jack W.'
'Figliola, Carlotta'
'Male, Louise'
'Capperucci, Antonella'
'Grainger, Richard S.'

_publ_section_title
;
 Glutathione peroxidase mimics based on conformationally-restricted,
 <i>peri</i>-like, 4,5-disubstituted fluorene dichalcogenides.
;
_journal_issue 48
_journal_name_full 'Organic &amp; biomolecular chemistry'
_journal_page_first 10565
_journal_page_last 10569
_journal_paper_doi 10.1039/d1ob02153b
_journal_volume 19
_journal_year 2021
_chemical_formula_moiety 'C15 H12 Se2'
_chemical_formula_sum 'C15 H12 Se2'
_chemical_formula_weight 350.17
_space_group_crystal_system tetragonal
_space_group_IT_number 82
_space_group_name_Hall 'I -4'
_space_group_name_H-M_alt 'I -4'
_atom_sites_solution_hydrogens geom
_atom_sites_solution_primary dual
_audit_creation_date 2019-05-10
_audit_creation_method
;
Olex2 1.2
(compiled 2018.05.29 svn.r3508 for OlexSys, GUI svn.r5506)
;
_audit_update_record
;
2021-07-25 deposited with the CCDC.	2021-11-19 downloaded from the CCDC.
;
_cell_angle_alpha 90
_cell_angle_beta 90
_cell_angle_gamma 90
_cell_formula_units_Z 8
_cell_length_a 17.1924(2)
_cell_length_b 17.1924(2)
_cell_length_c 8.8177(2)
_cell_measurement_reflns_used 10977
_cell_measurement_temperature 100.00(10)
_cell_measurement_theta_max 74.2920
_cell_measurement_theta_min 5.1020
_cell_volume 2606.32(7)
_computing_cell_refinement 'CrysAlisPro 1.171.39.46 (Rigaku OD, 2018)'
_computing_data_collection 'CrysAlisPro 1.171.39.46 (Rigaku OD, 2018)'
_computing_data_reduction 'CrysAlisPro 1.171.39.46 (Rigaku OD, 2018)'
_computing_molecular_graphics 'Olex2 (Dolomanov et al., 2009)'
_computing_publication_material 'Olex2 (Dolomanov et al., 2009)'
_computing_structure_refinement 'ShelXL (Sheldrick, 2015)'
_computing_structure_solution 'ShelXT (Sheldrick, 2015)'
_diffrn_ambient_environment N~2~
_diffrn_ambient_temperature 100.00(10)
_diffrn_detector 'CCD plate'
_diffrn_detector_area_resol_mean 5.1768
_diffrn_detector_type Atlas
_diffrn_measured_fraction_theta_full 1.000
_diffrn_measured_fraction_theta_max 0.990
_diffrn_measurement_details
;
List of Runs (angles in degrees, time in seconds):

  # Type    Start    End  Width  t~exp~   \w     \q     \k     \f   Frames
#--------------------------------------------------------------------------
  1  \w    -65.00  30.00   1.00    1.00    --  -42.56  38.00  60.00   95
  2  \w     20.00 115.00   1.00    1.00    --   42.56  38.00-150.00   95
  3  \w     23.00  98.00   1.00    1.00    --   42.56-125.00-180.00   75
  4  \w     79.00 177.00   1.00    1.94    --  106.63  61.00-180.00   98
  5  \w     35.00 118.00   1.00    1.94    --  106.63-125.00-180.00   83
  6  \w     75.00 178.00   1.00    1.94    --  106.63  77.00 150.00  103
  7  \w     44.00 143.00   1.00    1.94    --  106.63-163.00  55.00   99
  8  \w     20.00 178.00   1.00    1.94    --  106.63   0.00  30.00  158
  9  \w     79.00 177.00   1.00    1.94    --  106.63  59.00 166.23   98
 10  \w   -116.00 -11.00   1.00    1.00    --  -42.56 -77.00 -60.00  105
 11  \w    -69.00  28.00   1.00    1.00    --  -42.56  57.00 -90.00   97
 12  \w     16.00 113.00   1.00    1.00    --   42.56  57.00  90.00   97
 13  \w     76.00 172.00   1.00    1.94    --  106.63  72.00-142.00   96
 14  \w     36.00 134.00   1.00    1.94    --  106.63 -61.00 150.00   98
 15  \w     83.00 178.00   1.00    1.94    --  106.63  30.00  90.00   95
;
_diffrn_measurement_device 'four-circle diffractometer'
_diffrn_measurement_device_type 'SuperNova, Dual, Cu at home/near, Atlas'
_diffrn_measurement_method '\w scans'
_diffrn_orient_matrix_type 'CrysAlisPro convention (1999,Acta A55,543-557)'
_diffrn_orient_matrix_UB_11 0.0318070000
_diffrn_orient_matrix_UB_12 -0.0642087000
_diffrn_orient_matrix_UB_13 -0.1048809000
_diffrn_orient_matrix_UB_21 0.0827033000
_diffrn_orient_matrix_UB_22 0.0328620000
_diffrn_orient_matrix_UB_23 0.0190145000
_diffrn_orient_matrix_UB_31 0.0126584000
_diffrn_orient_matrix_UB_32 -0.0533288000
_diffrn_orient_matrix_UB_33 0.1384349000
_diffrn_radiation_monochromator mirror
_diffrn_radiation_probe x-ray
_diffrn_radiation_type CuK\a
_diffrn_radiation_wavelength 1.54184
_diffrn_reflns_av_R_equivalents 0.0198
_diffrn_reflns_av_unetI/netI 0.0134
_diffrn_reflns_Laue_measured_fraction_full 1.000
_diffrn_reflns_Laue_measured_fraction_max 0.990
_diffrn_reflns_limit_h_max 21
_diffrn_reflns_limit_h_min -21
_diffrn_reflns_limit_k_max 19
_diffrn_reflns_limit_k_min -21
_diffrn_reflns_limit_l_max 10
_diffrn_reflns_limit_l_min -10
_diffrn_reflns_number 12547
_diffrn_reflns_point_group_measured_fraction_full 1.000
_diffrn_reflns_point_group_measured_fraction_max 0.981
_diffrn_reflns_theta_full 67.684
_diffrn_reflns_theta_max 74.575
_diffrn_reflns_theta_min 3.636
_diffrn_source 'micro-focus sealed X-ray tube'
_diffrn_source_type 'SuperNova (Cu) X-ray Source'
_exptl_absorpt_coefficient_mu 6.862
_exptl_absorpt_correction_T_max 0.953
_exptl_absorpt_correction_T_min 0.786
_exptl_absorpt_correction_type gaussian
_exptl_absorpt_process_details
;
CrysAlisPro 1.171.39.46 (Rigaku Oxford Diffraction, 2018)
Numerical absorption correction based on gaussian integration over
			a multifaceted crystal model
Empirical absorption correction using spherical harmonics,
 implemented in SCALE3 ABSPACK scaling algorithm.
;
_exptl_crystal_colour red
_exptl_crystal_colour_primary red
_exptl_crystal_density_diffrn 1.785
_exptl_crystal_description block
_exptl_crystal_F_000 1360
_exptl_crystal_size_max 0.126
_exptl_crystal_size_mid 0.123
_exptl_crystal_size_min 0.081
_refine_diff_density_max 0.210
_refine_diff_density_min -0.347
_refine_diff_density_rms 0.046
_refine_ls_abs_structure_details
;
 Flack x determined using 1192 quotients [(I+)-(I-)]/[(I+)+(I-)]
 (Parsons, Flack and Wagner, Acta Cryst. B69 (2013) 249-259).
;
_refine_ls_abs_structure_Flack -0.040(8)
_refine_ls_extinction_method none
_refine_ls_goodness_of_fit_ref 1.065
_refine_ls_hydrogen_treatment constr
_refine_ls_matrix_type full
_refine_ls_number_parameters 156
_refine_ls_number_reflns 2627
_refine_ls_number_restraints 0
_refine_ls_restrained_S_all 1.065
_refine_ls_R_factor_all 0.0147
_refine_ls_R_factor_gt 0.0146
_refine_ls_shift/su_max 0.001
_refine_ls_shift/su_mean 0.000
_refine_ls_structure_factor_coef Fsqd
_refine_ls_weighting_details 'w=1/[\s^2^(Fo^2^)+(0.0198P)^2^+1.7030P] where P=(Fo^2^+2Fc^2^)/3'
_refine_ls_weighting_scheme calc
_refine_ls_wR_factor_gt 0.0368
_refine_ls_wR_factor_ref 0.0369
_reflns_Friedel_coverage 0.854
_reflns_Friedel_fraction_full 1.000
_reflns_Friedel_fraction_max 0.971
_reflns_number_gt 2608
_reflns_number_total 2627
_reflns_threshold_expression 'I > 2\s(I)'
_cod_data_source_file d1ob02153b2.cif
_cod_data_source_block dimethyl-9H-fluoreno-diselenine
_cod_depositor_comments 'Adding full bibliography for 7158423--7158424.cif.'
_cod_original_cell_volume 2606.32(8)
_cod_database_code 7158423
_shelx_shelxl_version_number 2018/3
_chemical_oxdiff_formula 'C15 H12 Se2'
_shelx_space_group_comment
;
The symmetry employed for this shelxl refinement is uniquely defined
by the following loop, which should always be used as a source of
symmetry information in preference to the above space-group names.
They are only intended as comments.
;
_reflns_odcompleteness_completeness 100.00
_reflns_odcompleteness_iscentric 1
_reflns_odcompleteness_theta 66.97
_olex2_refinement_description
;
1. Fixed Uiso
 At 1.2 times of:
  All C(H) groups
 At 1.5 times of:
  All C(H,H,H) groups
2.a Aromatic/amide H refined with riding coordinates:
 C1(H1), C2(H2), C3(H3), C6(H6), C7(H7), C8(H8)
2.b Idealised Me refined as rotating group:
 C14(H14A,H14B,H14C), C15(H15A,H15B,H15C)
;
_olex2_submission_special_instructions 'No special instructions were received'
_oxdiff_exptl_absorpt_empirical_details
;
Empirical correction (ABSPACK) includes:
- Absorption correction using spherical harmonics
- Frame scaling
;
_oxdiff_exptl_absorpt_empirical_full_max 1.256
_oxdiff_exptl_absorpt_empirical_full_min 0.825

loop_
_space_group_symop_operation_xyz
'x, y, z'
'-x, -y, z'
'y, -x, -z'
'-y, x, -z'
'x+1/2, y+1/2, z+1/2'
'-x+1/2, -y+1/2, z+1/2'
'y+1/2, -x+1/2, -z+1/2'
'-y+1/2, x+1/2, -z+1/2'

loop_
_atom_site_label
_atom_site_type_symbol
_atom_site_fract_x
_atom_site_fract_y
_atom_site_fract_z
_atom_site_U_iso_or_equiv
_atom_site_adp_type
_atom_site_occupancy
_atom_site_site_symmetry_order
_atom_site_calc_flag
_atom_site_refinement_flags_posn
_atom_site_refinement_flags_adp
_atom_site_refinement_flags_occupancy
_atom_site_disorder_assembly
_atom_site_disorder_group
C1 C 0.26947(17) 0.47233(16) 0.9105(3) 0.0235(6) Uani 1 1 d . . . . .
H1 H 0.302622 0.483107 0.991132 0.028 Uiso 1 1 calc R . . . .
C2 C 0.21128(17) 0.41591(16) 0.9243(3) 0.0250(6) Uani 1 1 d . . . . .
H2 H 0.206988 0.387820 1.014037 0.030 Uiso 1 1 calc R . . . .
C3 C 0.16012(15) 0.40119(14) 0.8071(3) 0.0216(5) Uani 1 1 d . . . . .
H3 H 0.120646 0.364802 0.819988 0.026 Uiso 1 1 calc R . . . .
C4 C 0.16725(15) 0.44056(15) 0.6695(3) 0.0175(5) Uani 1 1 d . . . . .
C5 C 0.21892(16) 0.54585(16) 0.3775(3) 0.0203(5) Uani 1 1 d . . . . .
C6 C 0.24592(18) 0.60246(17) 0.2777(3) 0.0284(6) Uani 1 1 d . . . . .
H6 H 0.226831 0.604709 0.179121 0.034 Uiso 1 1 calc R . . . .
C7 C 0.30157(19) 0.65567(18) 0.3261(4) 0.0332(7) Uani 1 1 d . . . . .
H7 H 0.318839 0.693871 0.259459 0.040 Uiso 1 1 calc R . . . .
C8 C 0.33185(17) 0.65287(16) 0.4720(4) 0.0298(6) Uani 1 1 d . . . . .
H8 H 0.369910 0.688016 0.502369 0.036 Uiso 1 1 calc R . . . .
C9 C 0.32949(15) 0.57977(16) 0.7334(3) 0.0238(6) Uani 1 1 d . . . . .
C10 C 0.27674(15) 0.51176(15) 0.7746(3) 0.0191(5) Uani 1 1 d . . . . .
C11 C 0.22750(14) 0.49418(14) 0.6525(3) 0.0161(5) Uani 1 1 d . . . . .
C12 C 0.24681(13) 0.54460(14) 0.5247(3) 0.0168(5) Uani 1 1 d . . . . .
C13 C 0.30448(15) 0.59694(15) 0.5717(3) 0.0220(5) Uani 1 1 d . . . . .
C14 C 0.41589(17) 0.5557(2) 0.7388(4) 0.0372(8) Uani 1 1 d . . . . .
H14A H 0.430430 0.544648 0.841655 0.056 Uiso 1 1 calc GR . . . .
H14B H 0.447442 0.597418 0.700510 0.056 Uiso 1 1 calc GR . . . .
H14C H 0.423564 0.510205 0.677584 0.056 Uiso 1 1 calc GR . . . .
C15 C 0.31497(18) 0.64927(18) 0.8390(4) 0.0310(7) Uani 1 1 d . . . . .
H15A H 0.260653 0.662198 0.838143 0.046 Uiso 1 1 calc GR . . . .
H15B H 0.344691 0.693140 0.804662 0.046 Uiso 1 1 calc GR . . . .
H15C H 0.330502 0.635929 0.940308 0.046 Uiso 1 1 calc GR . . . .
Se1 Se 0.08513(2) 0.43335(2) 0.52366(3) 0.02429(8) Uani 1 1 d . . . . .
Se2 Se 0.15479(2) 0.46256(2) 0.30269(3) 0.02534(8) Uani 1 1 d . . . . .

loop_
_atom_site_aniso_label
_atom_site_aniso_U_11
_atom_site_aniso_U_22
_atom_site_aniso_U_33
_atom_site_aniso_U_23
_atom_site_aniso_U_13
_atom_site_aniso_U_12
C1 0.0287(14) 0.0245(13) 0.0174(12) -0.0034(10) -0.0027(11) 0.0092(11)
C2 0.0326(15) 0.0234(14) 0.0190(13) 0.0043(11) 0.0051(11) 0.0090(11)
C3 0.0224(12) 0.0163(11) 0.0261(13) 0.0025(11) 0.0061(11) 0.0024(9)
C4 0.0165(12) 0.0157(11) 0.0203(13) -0.0012(9) 0.0037(9) 0.0019(9)
C5 0.0191(12) 0.0205(13) 0.0213(13) 0.0008(10) 0.0039(10) 0.0017(10)
C6 0.0329(15) 0.0303(14) 0.0220(15) 0.0056(12) 0.0063(12) 0.0034(12)
C7 0.0368(16) 0.0264(15) 0.0363(18) 0.0089(13) 0.0148(14) -0.0057(12)
C8 0.0272(13) 0.0244(13) 0.0379(17) 0.0015(13) 0.0083(13) -0.0095(11)
C9 0.0169(12) 0.0255(13) 0.0289(15) -0.0023(11) -0.0017(10) -0.0030(10)
C10 0.0157(11) 0.0193(12) 0.0224(14) -0.0038(10) -0.0001(10) 0.0036(9)
C11 0.0148(11) 0.0150(11) 0.0185(13) -0.0012(9) 0.0009(9) 0.0042(9)
C12 0.0136(10) 0.0151(10) 0.0218(12) 0.0006(10) 0.0037(10) 0.0015(8)
C13 0.0169(12) 0.0220(13) 0.0269(14) -0.0011(11) 0.0034(10) -0.0009(9)
C14 0.0180(14) 0.0476(19) 0.046(2) -0.0026(15) -0.0046(13) -0.0003(12)
C15 0.0302(15) 0.0277(15) 0.0349(17) -0.0071(13) -0.0055(13) -0.0071(12)
Se1 0.01610(13) 0.02674(15) 0.03003(15) 0.00168(12) -0.00285(11) -0.00423(11)
Se2 0.03161(16) 0.02538(15) 0.01904(13) -0.00012(11) -0.00527(12) -0.00230(12)

loop_
_atom_type_symbol
_atom_type_description
_atom_type_scat_dispersion_real
_atom_type_scat_dispersion_imag
_atom_type_scat_source
C C 0.0181 0.0091 'International Tables Vol C Tables 4.2.6.8 and 6.1.1.4'
H H 0.0000 0.0000 'International Tables Vol C Tables 4.2.6.8 and 6.1.1.4'
Se Se -0.7943 1.1372 'International Tables Vol C Tables 4.2.6.8 and 6.1.1.4'

loop_
_exptl_crystal_face_index_h
_exptl_crystal_face_index_k
_exptl_crystal_face_index_l
_exptl_crystal_face_perp_dist
-3 -2 5 0.0655
2 -2 -6 0.0659
1 -11 0 0.0515
0 9 3 0.0488
0 -9 3 0.0650
4 5 5 0.0554
6 1 5 0.0576
-3 -1 -5 0.0544
9 6 2 0.0358
-8 -7 2 0.0515
10 -4 0 0.0475
-2 7 -5 0.0570
-7 6 3 0.0554
7 -9 0 0.0506
-1 -1 -6 0.0577
5 10 0 0.0539
6 8 3 0.0423
-5 -10 0 0.0415
-7 0 -4 0.0530
7 9 -1 0.0495
9 -6 -1 0.0496
5 -4 5 0.0635
8 7 -2 0.0578
-11 -1 1 0.0488
-8 -8 0 0.0356
-11 2 1 0.0523
-9 5 2 0.0538

loop_
_geom_angle_atom_site_label_1
_geom_angle_atom_site_label_2
_geom_angle_atom_site_label_3
_geom_angle
_geom_angle_site_symmetry_1
_geom_angle_site_symmetry_3
_geom_angle_publ_flag
C2 C1 H1 120.6 . . ?
C10 C1 H1 120.6 . . ?
C10 C1 C2 118.7(3) . . ?
C1 C2 H2 119.4 . . ?
C3 C2 C1 121.2(3) . . ?
C3 C2 H2 119.4 . . ?
C2 C3 H3 119.8 . . ?
C2 C3 C4 120.4(2) . . ?
C4 C3 H3 119.8 . . ?
C3 C4 Se1 119.2(2) . . ?
C11 C4 C3 118.6(2) . . ?
C11 C4 Se1 121.24(19) . . ?
C6 C5 Se2 119.7(2) . . ?
C12 C5 C6 119.2(3) . . ?
C12 C5 Se2 120.6(2) . . ?
C5 C6 H6 120.1 . . ?
C7 C6 C5 119.7(3) . . ?
C7 C6 H6 120.1 . . ?
C6 C7 H7 119.4 . . ?
C8 C7 C6 121.3(3) . . ?
C8 C7 H7 119.4 . . ?
C7 C8 H8 120.5 . . ?
C13 C8 C7 119.0(3) . . ?
C13 C8 H8 120.5 . . ?
C10 C9 C14 111.1(2) . . ?
C10 C9 C15 110.8(2) . . ?
C13 C9 C10 101.8(2) . . ?
C13 C9 C14 110.7(3) . . ?
C13 C9 C15 111.9(2) . . ?
C15 C9 C14 110.2(2) . . ?
C1 C10 C9 129.6(2) . . ?
C1 C10 C11 120.3(2) . . ?
C11 C10 C9 110.0(2) . . ?
C4 C11 C10 120.5(2) . . ?
C4 C11 C12 130.1(2) . . ?
C10 C11 C12 109.1(2) . . ?
C5 C12 C11 130.9(2) . . ?
C5 C12 C13 120.8(2) . . ?
C13 C12 C11 108.3(2) . . ?
C8 C13 C9 129.4(3) . . ?
C8 C13 C12 119.9(3) . . ?
C12 C13 C9 110.7(2) . . ?
C9 C14 H14A 109.5 . . ?
C9 C14 H14B 109.5 . . ?
C9 C14 H14C 109.5 . . ?
H14A C14 H14B 109.5 . . ?
H14A C14 H14C 109.5 . . ?
H14B C14 H14C 109.5 . . ?
C9 C15 H15A 109.5 . . ?
C9 C15 H15B 109.5 . . ?
C9 C15 H15C 109.5 . . ?
H15A C15 H15B 109.5 . . ?
H15A C15 H15C 109.5 . . ?
H15B C15 H15C 109.5 . . ?
C4 Se1 Se2 99.66(8) . . ?
C5 Se2 Se1 99.65(8) . . ?

loop_
_geom_bond_atom_site_label_1
_geom_bond_atom_site_label_2
_geom_bond_distance
_geom_bond_site_symmetry_2
_geom_bond_publ_flag
C1 H1 0.9300 . ?
C1 C2 1.399(4) . ?
C1 C10 1.382(4) . ?
C2 H2 0.9300 . ?
C2 C3 1.381(4) . ?
C3 H3 0.9300 . ?
C3 C4 1.395(4) . ?
C4 C11 1.395(4) . ?
C4 Se1 1.913(3) . ?
C5 C6 1.392(4) . ?
C5 C12 1.384(4) . ?
C5 Se2 1.924(3) . ?
C6 H6 0.9300 . ?
C6 C7 1.391(5) . ?
C7 H7 0.9300 . ?
C7 C8 1.389(5) . ?
C8 H8 0.9300 . ?
C8 C13 1.385(4) . ?
C9 C10 1.524(4) . ?
C9 C13 1.518(4) . ?
C9 C14 1.543(4) . ?
C9 C15 1.536(4) . ?
C10 C11 1.403(4) . ?
C11 C12 1.460(4) . ?
C12 C13 1.402(4) . ?
C14 H14A 0.9600 . ?
C14 H14B 0.9600 . ?
C14 H14C 0.9600 . ?
C15 H15A 0.9600 . ?
C15 H15B 0.9600 . ?
C15 H15C 0.9600 . ?
Se1 Se2 2.3416(4) . ?

loop_
_geom_torsion_atom_site_label_1
_geom_torsion_atom_site_label_2
_geom_torsion_atom_site_label_3
_geom_torsion_atom_site_label_4
_geom_torsion
_geom_torsion_site_symmetry_1
_geom_torsion_site_symmetry_2
_geom_torsion_site_symmetry_3
_geom_torsion_site_symmetry_4
_geom_torsion_publ_flag
C1 C2 C3 C4 2.4(4) . . . . ?
C1 C10 C11 C4 4.4(4) . . . . ?
C1 C10 C11 C12 179.3(2) . . . . ?
C2 C1 C10 C9 174.2(3) . . . . ?
C2 C1 C10 C11 -1.2(4) . . . . ?
C2 C3 C4 C11 0.7(4) . . . . ?
C2 C3 C4 Se1 -168.6(2) . . . . ?
C3 C4 C11 C10 -4.1(4) . . . . ?
C3 C4 C11 C12 -177.8(2) . . . . ?
C4 C11 C12 C5 -10.9(4) . . . . ?
C4 C11 C12 C13 170.3(3) . . . . ?
C5 C6 C7 C8 1.0(5) . . . . ?
C5 C12 C13 C8 2.7(4) . . . . ?
C5 C12 C13 C9 -175.6(2) . . . . ?
C6 C5 C12 C11 178.1(3) . . . . ?
C6 C5 C12 C13 -3.2(4) . . . . ?
C6 C7 C8 C13 -1.5(5) . . . . ?
C7 C8 C13 C9 177.6(3) . . . . ?
C7 C8 C13 C12 -0.3(4) . . . . ?
C9 C10 C11 C4 -171.9(2) . . . . ?
C9 C10 C11 C12 3.1(3) . . . . ?
C10 C1 C2 C3 -2.1(4) . . . . ?
C10 C9 C13 C8 -179.6(3) . . . . ?
C10 C9 C13 C12 -1.5(3) . . . . ?
C10 C11 C12 C5 174.8(2) . . . . ?
C10 C11 C12 C13 -4.0(3) . . . . ?
C11 C12 C13 C8 -178.3(2) . . . . ?
C11 C12 C13 C9 3.3(3) . . . . ?
C12 C5 C6 C7 1.4(4) . . . . ?
C13 C9 C10 C1 -176.8(3) . . . . ?
C13 C9 C10 C11 -1.0(3) . . . . ?
C14 C9 C10 C1 65.3(4) . . . . ?
C14 C9 C10 C11 -118.9(3) . . . . ?
C14 C9 C13 C8 -61.4(4) . . . . ?
C14 C9 C13 C12 116.7(3) . . . . ?
C15 C9 C10 C1 -57.6(4) . . . . ?
C15 C9 C10 C11 118.1(3) . . . . ?
C15 C9 C13 C8 62.0(4) . . . . ?
C15 C9 C13 C12 -119.9(3) . . . . ?
Se1 C4 C11 C10 165.06(19) . . . . ?
Se1 C4 C11 C12 -8.7(4) . . . . ?
Se2 C5 C6 C7 -170.2(2) . . . . ?
Se2 C5 C12 C11 -10.4(4) . . . . ?
Se2 C5 C12 C13 168.3(2) . . . . ?

loop_
_exptl_oxdiff_crystal_face_indexfrac_h
_exptl_oxdiff_crystal_face_indexfrac_k
_exptl_oxdiff_crystal_face_indexfrac_l
_exptl_oxdiff_crystal_face_x
_exptl_oxdiff_crystal_face_y
_exptl_oxdiff_crystal_face_z
-2.6188 -1.6331 5.4983 -0.5551 -0.1657 0.8151
1.8557 -2.0419 -5.5469 0.7719 -0.0191 -0.6355
1.1515 -11.0822 -0.2079 0.7700 -0.2729 0.5768
-0.3127 8.9553 3.4119 -0.9428 0.3333 -0.0092
0.3130 -9.3910 3.0724 0.2907 -0.2243 0.9301
3.5048 4.7680 4.8572 -0.7041 0.5389 0.4625
5.5676 1.0027 4.9380 -0.4052 0.5873 0.7006
-3.2054 -0.5032 -5.4781 0.5049 -0.3858 -0.7721
8.7533 6.2494 1.5413 -0.2845 0.9586 -0.0091
-7.6034 -6.9773 2.1726 -0.0217 -0.8168 0.5766
10.4439 -3.9411 0.1930 0.5650 0.7379 0.3691
-1.6569 6.6640 -4.5050 -0.0081 -0.0037 -1.0000
-6.7246 6.4386 3.1588 -0.9586 -0.2845 0.0088
6.5348 -9.0364 -0.1786 0.8068 0.2401 0.5399
-1.0347 -0.6368 -5.6905 0.6048 -0.2147 -0.7669
4.7469 10.0917 0.0201 -0.4991 0.7246 -0.4753
6.2707 7.8352 2.5092 -0.5668 0.8238 0.0089
-4.9929 -9.9537 -0.3194 0.5138 -0.7461 0.4234
-7.2808 0.3851 -4.3392 0.1988 -0.6720 -0.7134
7.1000 8.5150 -0.6370 -0.2541 0.8549 -0.4524
9.0285 -6.4843 -0.5366 0.7598 0.5234 0.3858
4.7751 -3.8041 4.7906 -0.1063 0.3610 0.9265
8.0154 6.7878 -1.9278 0.0213 0.8493 -0.5274
-11.0691 -1.1283 0.5118 -0.3333 -0.9428 -0.0091
-7.9620 -7.8081 -0.2327 0.2725 -0.9195 0.2834
-10.7118 2.2879 1.1211 -0.6052 -0.7894 -0.1024
-9.2069 4.7181 2.1559 -0.8219 -0.5654 -0.0697
